data_7045772
loop_
_publ_author_name
'Kobayashi, Katsuaki'
'Koizumi, Take-Aki'
'Ghosh, Debashis'
'Kajiwara, Takashi'
'Kitagawa, Susumu'
'Tanaka, Koji'

_publ_section_title
;
 Electrochemical behavior of a Rh(pentamethylcyclopentadienyl) complex
 bearing an NAD<sup>+</sup>/NADH-functionalized ligand.
;
_journal_issue 15
_journal_name_full 'Dalton transactions (Cambridge, England : 2003)'
_journal_page_first 5207
_journal_page_last 5216
_journal_paper_doi 10.1039/c7dt04594h
_journal_volume 47
_journal_year 2018
_chemical_formula_sum 'C28.5 H29 Cl F6 N3 O0.5 P Rh'
_chemical_formula_weight 704.88
_space_group_crystal_system monoclinic
_space_group_IT_number 15
_space_group_name_Hall '-C 2yc'
_space_group_name_H-M_alt 'C 1 2/c 1'
_symmetry_space_group_name_Hall '-C 2yc'
_symmetry_space_group_name_H-M 'C 1 2/c 1'
_atom_sites_solution_hydrogens geom
_audit_creation_method SHELXL-2014/7
_audit_update_record
;
2018-02-26 deposited with the CCDC.
2018-03-05 downloaded from the CCDC.
;
_cell_angle_alpha 90
_cell_angle_beta 104.0178(71)
_cell_angle_gamma 90
_cell_formula_units_Z 8
_cell_length_a 23.9844(31)
_cell_length_b 17.8044(20)
_cell_length_c 13.8845(23)
_cell_measurement_reflns_used 9853
_cell_measurement_temperature 163.1500
_cell_measurement_theta_max 31.2209
_cell_measurement_theta_min 2.0168
_cell_volume 5752.5(14)
_computing_cell_refinement 'CrystalClear (Rigaku Inc., 2008)'
_computing_data_collection 'CrystalClear (Rigaku Inc., 2008)'
_computing_data_reduction 'CrystalClear (Rigaku Inc., 2008)'
_computing_structure_refinement 'SHELXL-2014/7 (Sheldrick, 2014)'
_computing_structure_solution 'SHELXT 2014/5 (Sheldrick, 2014)'
_diffrn_ambient_temperature 163.1500
_diffrn_detector_area_resol_mean 28.5714
_diffrn_measured_fraction_theta_full 0.996
_diffrn_measured_fraction_theta_max 0.996
_diffrn_measurement_device_type 'Saturn724+ (4x4 bin mode)'
_diffrn_measurement_method 'omega scans'
_diffrn_radiation_type MoK\a
_diffrn_radiation_wavelength 0.71075
_diffrn_reflns_av_R_equivalents 0.0316
_diffrn_reflns_av_unetI/netI 0.0325
_diffrn_reflns_Laue_measured_fraction_full 0.996
_diffrn_reflns_Laue_measured_fraction_max 0.996
_diffrn_reflns_limit_h_max 31
_diffrn_reflns_limit_h_min -31
_diffrn_reflns_limit_k_max 23
_diffrn_reflns_limit_k_min -22
_diffrn_reflns_limit_l_max 16
_diffrn_reflns_limit_l_min -18
_diffrn_reflns_number 22281
_diffrn_reflns_point_group_measured_fraction_full 0.996
_diffrn_reflns_point_group_measured_fraction_max 0.996
_diffrn_reflns_theta_full 25.242
_diffrn_reflns_theta_max 27.499
_diffrn_reflns_theta_min 2.288
_diffrn_source 'fine-focus sealed tube'
_exptl_absorpt_coefficient_mu 0.808
_exptl_absorpt_correction_T_max 1.0000
_exptl_absorpt_correction_T_min 0.9041
_exptl_absorpt_correction_type multi-scan
_exptl_crystal_colour Orange
_exptl_crystal_density_diffrn 1.628
_exptl_crystal_description Block
_exptl_crystal_F_000 2848
_exptl_crystal_size_max 0.300
_exptl_crystal_size_mid 0.200
_exptl_crystal_size_min 0.100
_refine_diff_density_max 1.058
_refine_diff_density_min -0.475
_refine_diff_density_rms 0.080
_refine_ls_extinction_method none
_refine_ls_goodness_of_fit_ref 1.082
_refine_ls_hydrogen_treatment constr
_refine_ls_matrix_type full
_refine_ls_number_parameters 416
_refine_ls_number_reflns 6582
_refine_ls_number_restraints 151
_refine_ls_restrained_S_all 1.106
_refine_ls_R_factor_all 0.0453
_refine_ls_R_factor_gt 0.0379
_refine_ls_shift/su_max 0.059
_refine_ls_shift/su_mean 0.006
_refine_ls_structure_factor_coef Fsqd
_refine_ls_weighting_details 'w=1/[\s^2^(Fo^2^)+(0.0492P)^2^+3.9654P] where P=(Fo^2^+2Fc^2^)/3'
_refine_ls_weighting_scheme calc
_refine_ls_wR_factor_gt 0.0887
_refine_ls_wR_factor_ref 0.0937
_reflns_Friedel_coverage 0.000
_reflns_number_gt 5713
_reflns_number_total 6582
_reflns_threshold_expression 'I > 2\s(I)'
_cod_data_source_file c7dt04594h2.cif
_cod_data_source_block 1PF6
_cod_depositor_comments
;
The following automatic conversions were performed:

'_exptl_absorpt_correction_type' value 'Multi-scan' changed to
'multi-scan' according to
/home/data/users/saulius/crontab/automatic-downloads/rss-feeds/RSC/lib/dictionaries/cif_core.dic
dictionary named 'cif_core.dic' version 2.4.2 from 2011-04-26.

Automatic conversion script
Id: cif_fix_values 4973 2017-02-22 13:04:09Z antanas 

 Adding full bibliography for 7045772--7045773.cif.
;
_cod_original_cell_volume 5752.5036(1000)
_cod_original_formula_sum 'C28.50 H29 Cl F6 N3 O0.50 P Rh'
_cod_database_code 7045772
_shelx_shelxl_version_number 2014/7
_shelx_space_group_comment
;
The symmetry employed for this shelxl refinement is uniquely defined
by the following loop, which should always be used as a source of
symmetry information in preference to the above space-group names.
They are only intended as comments.
;
_shelx_estimated_absorpt_t_min 0.794
_shelx_estimated_absorpt_t_max 0.924

loop_
_space_group_symop_operation_xyz
'x, y, z'
'-x, y, -z+1/2'
'x+1/2, y+1/2, z'
'-x+1/2, y+1/2, -z+1/2'
'-x, -y, -z'
'x, -y, z-1/2'
'-x+1/2, -y+1/2, -z'
'x+1/2, -y+1/2, z-1/2'

loop_
_atom_site_label
_atom_site_type_symbol
_atom_site_fract_x
_atom_site_fract_y
_atom_site_fract_z
_atom_site_U_iso_or_equiv
_atom_site_adp_type
_atom_site_occupancy
_atom_site_site_symmetry_order
_atom_site_calc_flag
_atom_site_refinement_flags_posn
_atom_site_refinement_flags_adp
_atom_site_refinement_flags_occupancy
_atom_site_disorder_assembly
_atom_site_disorder_group
C2 C 0.18006(13) 0.39576(16) 0.5909(2) 0.0401(7) Uani 1 1 d . . . . .
H2 H 0.2053 0.4331 0.5772 0.048 Uiso 1 1 calc R U . . .
C4 C 0.08770(13) 0.35755(15) 0.6067(2) 0.0376(6) Uani 1 1 d . . . . .
H4 H 0.0486 0.3684 0.6046 0.045 Uiso 1 1 calc R U . . .
C5 C 0.10882(11) 0.28559(14) 0.62607(18) 0.0262(5) Uani 1 1 d . . . . .
C6 C 0.07277(10) 0.22036(13) 0.63410(17) 0.0241(5) Uani 1 1 d . . . . .
C7 C 0.01337(11) 0.22791(15) 0.6294(2) 0.0320(6) Uani 1 1 d . . . . .
H7 H -0.0036 0.2763 0.6266 0.038 Uiso 1 1 calc R U . . .
C1 C 0.19910(12) 0.32305(16) 0.6117(2) 0.0341(6) Uani 1 1 d . . . . .
H1 H 0.2377 0.3109 0.6119 0.041 Uiso 1 1 calc R U . . .
C3 C 0.12424(15) 0.41365(16) 0.5903(2) 0.0440(7) Uani 1 1 d . . . . .
H3 H 0.1109 0.4639 0.5788 0.053 Uiso 1 1 calc R U . . .
C17 C 0.06584(10) 0.08916(13) 0.63232(17) 0.0236(5) Uani 1 1 d . . . . .
C18 C 0.21509(11) 0.07570(15) 0.79159(18) 0.0299(6) Uani 1 1 d . . . . .
C21 C 0.26345(11) 0.18763(16) 0.78950(19) 0.0325(6) Uani 1 1 d . . . . .
C22 C 0.22091(11) 0.15103(15) 0.82970(19) 0.0298(6) Uani 1 1 d . . . . .
C23 C 0.18060(13) 0.01675(17) 0.8280(2) 0.0416(7) Uani 1 1 d . . . . .
H23A H 0.1999 0.0029 0.8962 0.062 Uiso 1 1 calc R U . . .
H23B H 0.1771 -0.0276 0.7852 0.062 Uiso 1 1 calc R U . . .
H23C H 0.1422 0.0365 0.8263 0.062 Uiso 1 1 calc R U . . .
C26 C 0.28676(15) 0.26439(19) 0.8173(2) 0.0515(8) Uani 1 1 d . . . . .
H26A H 0.2556 0.2975 0.8255 0.077 Uiso 1 1 calc R U . . .
H26B H 0.3036 0.2842 0.7648 0.077 Uiso 1 1 calc R U . . .
H26C H 0.3164 0.2619 0.8798 0.077 Uiso 1 1 calc R U . . .
C27 C 0.19484(14) 0.1800(2) 0.9091(2) 0.0477(8) Uani 1 1 d . . . . .
H27A H 0.1586 0.1536 0.9063 0.072 Uiso 1 1 calc R U . . .
H27B H 0.1874 0.2339 0.8993 0.072 Uiso 1 1 calc R U . . .
H27C H 0.2213 0.1716 0.9739 0.072 Uiso 1 1 calc R U . . .
O1 O 0.0000 0.3356(3) 0.2500 0.170(4) Uani 1 2 d S T P . .
F4B F 0.1411(3) 0.4104(3) 1.0617(4) 0.0707(16) Uani 0.5 1 d D U P A 1
F5B F 0.1660(2) 0.3620(3) 0.8754(5) 0.0705(15) Uani 0.5 1 d D U P B 2
C8 C -0.01921(11) 0.16510(15) 0.6291(2) 0.0344(6) Uani 1 1 d . . . . .
H8 H -0.0588 0.1697 0.6285 0.041 Uiso 1 1 calc R U . . .
F6B F 0.1175(4) 0.4659(6) 0.8761(6) 0.061(2) Uani 0.5 1 d . U P B 2
C9 C 0.00581(10) 0.09327(14) 0.62945(18) 0.0271(5) Uani 1 1 d . . . . .
C10 C -0.00320(11) -0.03562(15) 0.62407(18) 0.0308(6) Uani 1 1 d . . . . .
C12 C -0.01456(15) -0.17028(17) 0.6215(2) 0.0451(8) Uani 1 1 d . . . . .
H12 H -0.0380 -0.2133 0.6216 0.054 Uiso 1 1 calc R U . . .
C13 C 0.04395(15) -0.18028(17) 0.6207(2) 0.0454(7) Uani 1 1 d . . . . .
H13 H 0.0593 -0.2295 0.6205 0.054 Uiso 1 1 calc R U . . .
C11 C -0.03792(13) -0.10123(16) 0.6220(2) 0.0385(7) Uani 1 1 d . . . . .
H11 H -0.0775 -0.0962 0.6209 0.046 Uiso 1 1 calc R U . . .
C15 C 0.05623(11) -0.04508(14) 0.62276(19) 0.0300(5) Uani 1 1 d . . . . .
C14 C 0.07838(13) -0.11882(16) 0.6202(2) 0.0390(7) Uani 1 1 d . . . . .
H14 H 0.1174 -0.1256 0.6182 0.047 Uiso 1 1 calc R U . . .
C19 C 0.25064(11) 0.06762(16) 0.7245(2) 0.0328(6) Uani 1 1 d . . . . .
C20 C 0.28091(10) 0.13764(17) 0.7227(2) 0.0337(6) Uani 1 1 d . . . . .
C16 C 0.08945(11) 0.01953(14) 0.62518(19) 0.0281(5) Uani 1 1 d . . . . .
H16 H 0.1284 0.0155 0.6219 0.034 Uiso 1 1 calc R U . . .
C24 C 0.25794(15) -0.00261(18) 0.6681(2) 0.0493(8) Uani 1 1 d . . . . .
H24A H 0.2959 -0.0245 0.6965 0.074 Uiso 1 1 calc R U . . .
H24B H 0.2547 0.0100 0.5982 0.074 Uiso 1 1 calc R U . . .
H24C H 0.2280 -0.0390 0.6729 0.074 Uiso 1 1 calc R U . . .
C25 C 0.32636(13) 0.1524(2) 0.6675(3) 0.0500(9) Uani 1 1 d . . . . .
H25A H 0.3213 0.2030 0.6389 0.075 Uiso 1 1 calc R U . . .
H25B H 0.3231 0.1153 0.6141 0.075 Uiso 1 1 calc R U . . .
H25C H 0.3644 0.1484 0.7132 0.075 Uiso 1 1 calc R U . . .
N1 N 0.16437(9) 0.26893(12) 0.63153(15) 0.0271(4) Uani 1 1 d . . . . .
N2 N 0.09868(8) 0.15372(10) 0.63968(15) 0.0217(4) Uani 1 1 d . . . . .
N3 N -0.02764(9) 0.03230(13) 0.62606(16) 0.0319(5) Uani 1 1 d . . . . .
Rh1 Rh 0.19019(2) 0.15835(2) 0.67015(2) 0.02243(8) Uani 1 1 d . . . . .
Cl1 Cl 0.18557(3) 0.13745(4) 0.49784(5) 0.03371(15) Uani 1 1 d . . . . .
P1B P 0.1164(3) 0.3864(6) 0.9264(5) 0.0384(8) Uani 0.5 1 d D U P B 2
F1 F 0.11465(9) 0.30261(11) 0.97972(18) 0.0663(6) Uani 1 1 d . U . . .
F2 F 0.06007(10) 0.40530(13) 0.96394(18) 0.0764(7) Uani 1 1 d D U . . .
F3B F 0.0694(2) 0.3633(3) 0.8304(4) 0.0606(14) Uani 0.5 1 d D U P B 2
C28 C 0.0000 0.4017(3) 0.2500 0.0656(15) Uani 1 2 d S T P . .
C29 C 0.0227(2) 0.4459(3) 0.1780(4) 0.0920(16) Uani 1 1 d . . . . .
H29A H 0.0394 0.4119 0.1371 0.138 Uiso 1 1 calc R U . . .
H29B H 0.0523 0.4805 0.2137 0.138 Uiso 1 1 calc R U . . .
H29C H -0.0086 0.4746 0.1353 0.138 Uiso 1 1 calc R U . . .
F5A F 0.1843(2) 0.3673(3) 0.9470(5) 0.0750(16) Uani 0.5 1 d D U P A 1
F3A F 0.0983(3) 0.3505(4) 0.8404(5) 0.085(2) Uani 0.5 1 d D U P A 1
F4A F 0.1628(2) 0.4146(4) 1.0215(5) 0.0787(17) Uani 0.5 1 d D U P B 2
P1A P 0.1197(3) 0.3841(6) 0.9494(5) 0.0384(8) Uani 0.5 1 d D U P A 1
F6A F 0.1238(5) 0.4697(5) 0.9149(6) 0.056(2) Uani 0.5 1 d D U P A 1

loop_
_atom_site_aniso_label
_atom_site_aniso_U_11
_atom_site_aniso_U_22
_atom_site_aniso_U_33
_atom_site_aniso_U_23
_atom_site_aniso_U_13
_atom_site_aniso_U_12
C2 0.0506(18) 0.0297(15) 0.0426(17) 0.0021(12) 0.0166(14) -0.0103(13)
C4 0.0377(15) 0.0300(14) 0.0460(17) 0.0017(12) 0.0119(13) 0.0066(12)
C5 0.0293(12) 0.0260(13) 0.0237(12) -0.0006(10) 0.0072(10) 0.0010(10)
C6 0.0226(11) 0.0265(13) 0.0235(12) 0.0006(9) 0.0063(9) 0.0029(9)
C7 0.0269(13) 0.0295(14) 0.0410(15) 0.0017(11) 0.0112(11) 0.0085(10)
C1 0.0340(14) 0.0364(15) 0.0340(14) -0.0016(12) 0.0124(11) -0.0088(11)
C3 0.059(2) 0.0267(15) 0.0487(18) 0.0047(13) 0.0184(15) 0.0021(13)
C17 0.0213(11) 0.0278(13) 0.0214(11) 0.0003(9) 0.0045(9) 0.0004(9)
C18 0.0245(12) 0.0375(15) 0.0257(13) 0.0057(11) 0.0022(10) 0.0052(10)
C21 0.0230(12) 0.0422(15) 0.0278(13) -0.0026(11) -0.0028(10) -0.0032(11)
C22 0.0252(12) 0.0397(15) 0.0227(13) -0.0017(10) 0.0021(10) 0.0047(10)
C23 0.0408(16) 0.0442(17) 0.0386(16) 0.0144(13) 0.0070(13) 0.0001(13)
C26 0.0471(18) 0.056(2) 0.0450(18) -0.0091(15) -0.0018(14) -0.0193(16)
C27 0.0475(18) 0.062(2) 0.0370(17) -0.0088(15) 0.0163(14) 0.0050(16)
O1 0.298(11) 0.043(3) 0.206(8) 0.000 0.133(7) 0.000
F4B 0.086(4) 0.055(3) 0.059(3) -0.010(2) -0.007(2) 0.014(3)
F5B 0.078(3) 0.036(2) 0.121(4) 0.003(3) 0.069(3) -0.006(2)
C8 0.0210(12) 0.0429(17) 0.0404(16) 0.0015(12) 0.0092(11) 0.0044(11)
F6B 0.040(3) 0.052(3) 0.096(6) 0.013(4) 0.023(4) 0.000(2)
C9 0.0208(11) 0.0336(14) 0.0264(13) 0.0022(10) 0.0048(9) -0.0012(10)
C10 0.0297(13) 0.0367(15) 0.0236(13) 0.0028(11) 0.0021(10) -0.0086(11)
C12 0.056(2) 0.0400(18) 0.0341(16) 0.0038(13) 0.0012(14) -0.0204(14)
C13 0.059(2) 0.0291(15) 0.0435(18) -0.0013(13) 0.0038(15) -0.0056(14)
C11 0.0370(15) 0.0429(17) 0.0322(15) 0.0025(12) 0.0016(12) -0.0146(13)
C15 0.0332(13) 0.0287(13) 0.0266(13) 0.0001(10) 0.0043(10) -0.0041(10)
C14 0.0416(16) 0.0309(15) 0.0422(16) 0.0015(12) 0.0054(12) -0.0017(12)
C19 0.0266(13) 0.0385(15) 0.0310(14) 0.0040(11) 0.0028(10) 0.0135(11)
C20 0.0154(11) 0.0553(17) 0.0287(14) 0.0001(12) 0.0018(10) 0.0054(11)
C16 0.0260(12) 0.0286(13) 0.0292(13) 0.0008(10) 0.0060(10) 0.0004(10)
C24 0.056(2) 0.0443(18) 0.0490(19) -0.0005(14) 0.0143(15) 0.0244(15)
C25 0.0231(14) 0.081(3) 0.0485(19) 0.0055(16) 0.0132(13) 0.0021(14)
N1 0.0262(10) 0.0266(11) 0.0291(11) -0.0014(9) 0.0081(9) -0.0020(8)
N2 0.0178(9) 0.0252(11) 0.0224(10) 0.0018(8) 0.0056(8) 0.0007(7)
N3 0.0241(10) 0.0400(13) 0.0303(12) 0.0020(10) 0.0038(9) -0.0062(9)
Rh1 0.01792(10) 0.02522(12) 0.02404(12) -0.00151(7) 0.00486(7) 0.00067(7)
Cl1 0.0281(3) 0.0468(4) 0.0268(3) -0.0065(3) 0.0078(2) -0.0023(3)
P1B 0.0330(7) 0.0334(6) 0.051(2) -0.0057(18) 0.0138(14) -0.0051(6)
F1 0.0664(14) 0.0401(11) 0.0998(17) 0.0043(10) 0.0344(12) 0.0004(9)
F2 0.0610(13) 0.0838(16) 0.0968(18) 0.0234(13) 0.0430(12) 0.0253(12)
F3B 0.064(3) 0.072(3) 0.045(2) -0.003(2) 0.012(2) -0.030(3)
C28 0.079(4) 0.048(3) 0.077(4) 0.000 0.032(3) 0.000
C29 0.095(4) 0.108(4) 0.086(3) 0.033(3) 0.048(3) 0.030(3)
F5A 0.042(2) 0.052(3) 0.139(5) 0.008(3) 0.039(3) 0.005(2)
F3A 0.095(5) 0.109(4) 0.049(3) -0.023(3) 0.018(3) 0.018(4)
F4A 0.057(3) 0.076(3) 0.085(4) -0.018(3) -0.018(3) -0.004(3)
P1A 0.0330(7) 0.0334(6) 0.051(2) -0.0057(18) 0.0138(14) -0.0051(6)
F6A 0.066(4) 0.036(2) 0.074(5) 0.000(3) 0.032(4) -0.004(2)

loop_
_atom_type_symbol
_atom_type_description
_atom_type_scat_dispersion_real
_atom_type_scat_dispersion_imag
_atom_type_scat_source
C C 0.0033 0.0016 'International Tables Vol C Tables 4.2.6.8 and 6.1.1.4'
H H 0.0000 0.0000 'International Tables Vol C Tables 4.2.6.8 and 6.1.1.4'
Cl Cl 0.1484 0.1585 'International Tables Vol C Tables 4.2.6.8 and 6.1.1.4'
F F 0.0171 0.0103 'International Tables Vol C Tables 4.2.6.8 and 6.1.1.4'
N N 0.0061 0.0033 'International Tables Vol C Tables 4.2.6.8 and 6.1.1.4'
O O 0.0106 0.0060 'International Tables Vol C Tables 4.2.6.8 and 6.1.1.4'
P P 0.1023 0.0942 'International Tables Vol C Tables 4.2.6.8 and 6.1.1.4'
Rh Rh -1.1178 0.9187 'International Tables Vol C Tables 4.2.6.8 and 6.1.1.4'

loop_
_geom_angle_atom_site_label_1
_geom_angle_atom_site_label_2
_geom_angle_atom_site_label_3
_geom_angle
_geom_angle_site_symmetry_3
C3 C2 C1 119.4(3) .
C5 C4 C3 119.0(3) .
N1 C5 C4 121.7(2) .
N1 C5 C6 114.4(2) .
C4 C5 C6 123.7(2) .
N2 C6 C7 122.5(2) .
N2 C6 C5 115.7(2) .
C7 C6 C5 121.7(2) .
C8 C7 C6 119.4(2) .
N1 C1 C2 121.6(3) .
C2 C3 C4 119.1(3) .
C16 C17 N2 121.1(2) .
C16 C17 C9 118.2(2) .
N2 C17 C9 120.7(2) .
C19 C18 C22 108.5(2) .
C19 C18 C23 128.4(3) .
C22 C18 C23 122.8(2) .
C19 C18 Rh1 70.09(14) .
C22 C18 Rh1 69.10(14) .
C23 C18 Rh1 130.93(18) .
C20 C21 C22 108.7(2) .
C20 C21 C26 126.3(3) .
C22 C21 C26 125.0(3) .
C20 C21 Rh1 70.27(14) .
C22 C21 Rh1 70.52(14) .
C26 C21 Rh1 127.0(2) .
C21 C22 C18 107.2(2) .
C21 C22 C27 126.8(3) .
C18 C22 C27 125.2(3) .
C21 C22 Rh1 70.83(14) .
C18 C22 Rh1 72.56(14) .
C27 C22 Rh1 129.7(2) .
C7 C8 C9 120.0(2) .
N3 C9 C8 118.8(2) .
N3 C9 C17 123.2(2) .
C8 C9 C17 118.0(2) .
N3 C10 C11 118.6(2) .
N3 C10 C15 122.8(2) .
C11 C10 C15 118.5(3) .
C11 C12 C13 121.8(3) .
C14 C13 C12 119.9(3) .
C12 C11 C10 120.2(3) .
C16 C15 C14 123.2(3) .
C16 C15 C10 117.7(2) .
C14 C15 C10 119.1(2) .
C13 C14 C15 120.6(3) .
C18 C19 C20 108.0(2) .
C18 C19 C24 126.2(3) .
C20 C19 C24 125.7(3) .
C18 C19 Rh1 72.31(15) .
C20 C19 Rh1 69.49(14) .
C24 C19 Rh1 125.88(19) .
C21 C20 C19 107.5(2) .
C21 C20 C25 126.2(3) .
C19 C20 C25 126.1(3) .
C21 C20 Rh1 71.35(14) .
C19 C20 Rh1 71.52(14) .
C25 C20 Rh1 126.6(2) .
C17 C16 C15 120.1(2) .
C1 N1 C5 118.9(2) .
C1 N1 Rh1 124.50(18) .
C5 N1 Rh1 116.61(16) .
C6 N2 C17 119.1(2) .
C6 N2 Rh1 114.82(15) .
C17 N2 Rh1 125.93(15) .
C9 N3 C10 117.8(2) .
N1 Rh1 N2 76.08(7) .
N1 Rh1 C20 117.37(10) .
N2 Rh1 C20 165.31(10) .
N1 Rh1 C22 108.98(9) .
N2 Rh1 C22 106.24(9) .
C20 Rh1 C22 64.97(10) .
N1 Rh1 C21 95.99(10) .
N2 Rh1 C21 139.96(9) .
C20 Rh1 C21 38.38(11) .
C22 Rh1 C21 38.65(10) .
N1 Rh1 C19 156.34(10) .
N2 Rh1 C19 127.30(9) .
C20 Rh1 C19 38.99(11) .
C22 Rh1 C19 64.39(10) .
C21 Rh1 C19 64.24(11) .
N1 Rh1 C18 146.14(9) .
N2 Rh1 C18 101.57(8) .
C20 Rh1 C18 64.08(10) .
C22 Rh1 C18 38.35(10) .
C21 Rh1 C18 63.71(10) .
C19 Rh1 C18 37.60(9) .
N1 Rh1 Cl1 87.20(6) .
N2 Rh1 Cl1 89.97(6) .
C20 Rh1 Cl1 96.33(7) .
C22 Rh1 Cl1 159.22(7) .
C21 Rh1 Cl1 129.31(8) .
C19 Rh1 Cl1 95.53(7) .
C18 Rh1 Cl1 126.66(7) .
F3B P1B F4A 176.7(8) .
F3B P1B F2 80.9(4) .
F4A P1B F2 98.0(4) .
F3B P1B F5B 90.7(4) .
F4A P1B F5B 90.4(5) .
F2 P1B F5B 171.5(6) .
F3B P1B F6B 86.8(6) .
F4A P1B F6B 90.1(6) .
F2 P1B F6B 93.5(6) .
F5B P1B F6B 87.4(6) .
F3B P1B F1 93.0(5) .
F4A P1B F1 90.1(5) .
F2 P1B F1 85.9(4) .
F5B P1B F1 93.1(5) .
F6B P1B F1 179.4(7) .
O1 C28 C29 122.2(3) .
O1 C28 C29 122.2(3) 2
C29 C28 C29 115.6(6) 2
F2 P1A F6A 86.1(6) .
F2 P1A F1 93.4(5) .
F6A P1A F1 178.5(6) .
F2 P1A F5A 173.0(6) .
F6A P1A F5A 92.4(7) .
F1 P1A F5A 88.3(5) .
F2 P1A F3A 96.9(5) .
F6A P1A F3A 95.8(6) .
F1 P1A F3A 82.9(5) .
F5A P1A F3A 90.1(5) .
F2 P1A F4B 83.6(4) .
F6A P1A F4B 89.1(6) .
F1 P1A F4B 92.2(5) .
F5A P1A F4B 89.5(5) .
F3A P1A F4B 175.1(8) .

loop_
_geom_bond_atom_site_label_1
_geom_bond_atom_site_label_2
_geom_bond_distance
_geom_bond_site_symmetry_2
C2 C3 1.374(4) .
C2 C1 1.380(4) .
C4 C5 1.380(4) .
C4 C3 1.384(4) .
C5 N1 1.349(3) .
C5 C6 1.468(3) .
C6 N2 1.333(3) .
C6 C7 1.417(3) .
C7 C8 1.364(4) .
C1 N1 1.345(3) .
C17 C16 1.376(3) .
C17 N2 1.383(3) .
C17 C9 1.432(3) .
C18 C19 1.414(4) .
C18 C22 1.436(4) .
C18 C23 1.498(4) .
C18 Rh1 2.208(3) .
C21 C20 1.420(4) .
C21 C22 1.433(4) .
C21 C26 1.492(4) .
C21 Rh1 2.167(2) .
C22 C27 1.485(4) .
C22 Rh1 2.163(3) .
O1 C28 1.177(6) .
F4B P1A 1.588(7) .
F5B P1B 1.586(8) .
C8 C9 1.412(4) .
F6B P1B 1.581(11) .
C9 N3 1.344(3) .
C10 N3 1.347(3) .
C10 C11 1.431(4) .
C10 C15 1.440(4) .
C12 C11 1.352(4) .
C12 C13 1.417(5) .
C13 C14 1.372(4) .
C15 C16 1.395(3) .
C15 C14 1.420(4) .
C19 C20 1.446(4) .
C19 C24 1.508(4) .
C19 Rh1 2.180(2) .
C20 C25 1.500(4) .
C20 Rh1 2.152(2) .
N1 Rh1 2.094(2) .
N2 Rh1 2.1339(19) .
Rh1 Cl1 2.3971(8) .
P1B F3B 1.577(7) .
P1B F4A 1.588(7) .
P1B F2 1.598(8) .
P1B F1 1.671(10) .
F1 P1A 1.524(11) .
F2 P1A 1.539(8) .
C28 C29 1.476(5) .
C28 C29 1.476(5) 2
F5A P1A 1.587(8) .
F3A P1A 1.593(7) .
P1A F6A 1.607(10) .

loop_
_geom_torsion_atom_site_label_1
_geom_torsion_atom_site_label_2
_geom_torsion_atom_site_label_3
_geom_torsion_atom_site_label_4
_geom_torsion
C3 C4 C5 N1 1.4(4)
C3 C4 C5 C6 -173.3(3)
N1 C5 C6 N2 -3.8(3)
C4 C5 C6 N2 171.2(2)
N1 C5 C6 C7 -179.8(2)
C4 C5 C6 C7 -4.7(4)
N2 C6 C7 C8 -1.0(4)
C5 C6 C7 C8 174.6(2)
C3 C2 C1 N1 -0.1(4)
C1 C2 C3 C4 -2.5(5)
C5 C4 C3 C2 1.9(5)
C20 C21 C22 C18 3.7(3)
C26 C21 C22 C18 -174.0(3)
Rh1 C21 C22 C18 63.90(17)
C20 C21 C22 C27 174.1(3)
C26 C21 C22 C27 -3.7(4)
Rh1 C21 C22 C27 -125.8(3)
C20 C21 C22 Rh1 -60.17(18)
C26 C21 C22 Rh1 122.1(3)
C19 C18 C22 C21 -3.6(3)
C23 C18 C22 C21 171.2(2)
Rh1 C18 C22 C21 -62.76(17)
C19 C18 C22 C27 -174.1(3)
C23 C18 C22 C27 0.7(4)
Rh1 C18 C22 C27 126.7(3)
C19 C18 C22 Rh1 59.19(18)
C23 C18 C22 Rh1 -126.0(2)
C6 C7 C8 C9 -2.4(4)
C7 C8 C9 N3 -178.0(2)
C7 C8 C9 C17 1.3(4)
C16 C17 C9 N3 4.1(4)
N2 C17 C9 N3 -177.5(2)
C16 C17 C9 C8 -175.2(2)
N2 C17 C9 C8 3.3(4)
C11 C12 C13 C14 -0.1(5)
C13 C12 C11 C10 -1.5(4)
N3 C10 C11 C12 -179.0(3)
C15 C10 C11 C12 1.8(4)
N3 C10 C15 C16 1.0(4)
C11 C10 C15 C16 -179.8(2)
N3 C10 C15 C14 -179.7(2)
C11 C10 C15 C14 -0.5(4)
C12 C13 C14 C15 1.4(4)
C16 C15 C14 C13 178.2(3)
C10 C15 C14 C13 -1.1(4)
C22 C18 C19 C20 2.1(3)
C23 C18 C19 C20 -172.3(2)
Rh1 C18 C19 C20 60.65(17)
C22 C18 C19 C24 179.5(2)
C23 C18 C19 C24 5.1(4)
Rh1 C18 C19 C24 -121.9(3)
C22 C18 C19 Rh1 -58.58(17)
C23 C18 C19 Rh1 127.0(3)
C22 C21 C20 C19 -2.5(3)
C26 C21 C20 C19 175.2(3)
Rh1 C21 C20 C19 -62.80(17)
C22 C21 C20 C25 -177.4(3)
C26 C21 C20 C25 0.2(5)
Rh1 C21 C20 C25 122.2(3)
C22 C21 C20 Rh1 60.32(18)
C26 C21 C20 Rh1 -122.0(3)
C18 C19 C20 C21 0.2(3)
C24 C19 C20 C21 -177.2(2)
Rh1 C19 C20 C21 62.69(18)
C18 C19 C20 C25 175.2(3)
C24 C19 C20 C25 -2.2(4)
Rh1 C19 C20 C25 -122.4(3)
C18 C19 C20 Rh1 -62.45(17)
C24 C19 C20 Rh1 120.1(3)
N2 C17 C16 C15 176.8(2)
C9 C17 C16 C15 -4.7(4)
C14 C15 C16 C17 -176.9(2)
C10 C15 C16 C17 2.4(4)
C2 C1 N1 C5 3.3(4)
C2 C1 N1 Rh1 -177.1(2)
C4 C5 N1 C1 -4.0(4)
C6 C5 N1 C1 171.1(2)
C4 C5 N1 Rh1 176.4(2)
C6 C5 N1 Rh1 -8.5(3)
C7 C6 N2 C17 5.6(4)
C5 C6 N2 C17 -170.3(2)
C7 C6 N2 Rh1 -170.22(19)
C5 C6 N2 Rh1 13.9(3)
C16 C17 N2 C6 171.8(2)
C9 C17 N2 C6 -6.6(3)
C16 C17 N2 Rh1 -12.9(3)
C9 C17 N2 Rh1 168.63(17)
C8 C9 N3 C10 178.4(2)
C17 C9 N3 C10 -0.8(4)
C11 C10 N3 C9 179.1(2)
C15 C10 N3 C9 -1.7(4)
